data_7040632
loop_
_publ_author_name
'Zhang, Lei'
'Fang, Bo'
'Hou, Guohua'
'Ai, Lin'
'Ding, Wanjian'
'Walter, Marc D.'
'Zi, Guofu'

_publ_section_title
;
 Intrinsic reactivity of a uranium metallacyclopropene toward unsaturated
 organic molecules.
;
_journal_issue 41
_journal_name_full 'Dalton transactions (Cambridge, England : 2003)'
_journal_page_first 16441
_journal_page_last 16452
_journal_paper_doi 10.1039/c6dt03005j
_journal_volume 45
_journal_year 2016
_chemical_formula_moiety 'C82 H98 U2'
_chemical_formula_sum 'C82 H98 U2'
_chemical_formula_weight 1559.66
_space_group_crystal_system triclinic
_space_group_IT_number 2
_space_group_name_Hall '-P 1'
_space_group_name_H-M_alt 'P -1'
_symmetry_space_group_name_Hall '-P 1'
_symmetry_space_group_name_H-M 'P -1'
_atom_sites_solution_hydrogens geom
_audit_block_doi 10.5517/ccdc.csd.cc1m76km
_audit_creation_method SHELXL-2014/7
_audit_update_record
;
2016-09-07 deposited with the CCDC.
2016-09-12 downloaded from the CCDC.
;
_cell_angle_alpha 88.63(2)
_cell_angle_beta 81.50(3)
_cell_angle_gamma 89.31(2)
_cell_formula_units_Z 2
_cell_length_a 11.201(15)
_cell_length_b 15.69(2)
_cell_length_c 19.70(3)
_cell_measurement_reflns_used 5129
_cell_measurement_temperature 100(2)
_cell_measurement_theta_max 26.88
_cell_measurement_theta_min 2.25
_cell_volume 3423(8)
_computing_cell_refinement 'Bruker SAINT'
_computing_data_collection 'Bruker APEX2'
_computing_data_reduction 'Bruker SAINT'
_computing_molecular_graphics 'Bruker SHELXTL'
_computing_publication_material 'Bruker SHELXTL'
_computing_structure_refinement 'SHELXL-2014/7 (Sheldrick, 2014)'
_computing_structure_solution 'SHELXS-97 (Sheldrick 2008)'
_diffrn_ambient_temperature 100(2)
_diffrn_measured_fraction_theta_full 0.987
_diffrn_measured_fraction_theta_max 0.987
_diffrn_measurement_device_type 'Bruker APEX-II CCD'
_diffrn_measurement_method '\f and \w scans'
_diffrn_radiation_type MoK\a
_diffrn_radiation_wavelength 0.71073
_diffrn_reflns_av_R_equivalents 0.0500
_diffrn_reflns_av_unetI/netI 0.0976
_diffrn_reflns_Laue_measured_fraction_full 0.987
_diffrn_reflns_Laue_measured_fraction_max 0.987
_diffrn_reflns_limit_h_max 13
_diffrn_reflns_limit_h_min -8
_diffrn_reflns_limit_k_max 18
_diffrn_reflns_limit_k_min -18
_diffrn_reflns_limit_l_max 23
_diffrn_reflns_limit_l_min -23
_diffrn_reflns_number 18455
_diffrn_reflns_point_group_measured_fraction_full 0.987
_diffrn_reflns_point_group_measured_fraction_max 0.987
_diffrn_reflns_theta_full 25.242
_diffrn_reflns_theta_max 25.249
_diffrn_reflns_theta_min 1.649
_exptl_absorpt_coefficient_mu 4.769
_exptl_absorpt_correction_T_max 0.75
_exptl_absorpt_correction_T_min 0.50
_exptl_absorpt_correction_type multi-scan
_exptl_absorpt_process_details SADABS
_exptl_crystal_colour brown
_exptl_crystal_density_diffrn 1.513
_exptl_crystal_description block
_exptl_crystal_F_000 1548
_exptl_crystal_size_max 0.200
_exptl_crystal_size_mid 0.200
_exptl_crystal_size_min 0.150
_refine_diff_density_max 1.897
_refine_diff_density_min -1.454
_refine_diff_density_rms 0.165
_refine_ls_extinction_method none
_refine_ls_goodness_of_fit_ref 0.959
_refine_ls_hydrogen_treatment constr
_refine_ls_matrix_type full
_refine_ls_number_parameters 781
_refine_ls_number_reflns 12239
_refine_ls_number_restraints 0
_refine_ls_restrained_S_all 0.959
_refine_ls_R_factor_all 0.0717
_refine_ls_R_factor_gt 0.0446
_refine_ls_shift/su_max 0.001
_refine_ls_shift/su_mean 0.000
_refine_ls_structure_factor_coef Fsqd
_refine_ls_weighting_details 'w=1/[\s^2^(Fo^2^)+(0.0413P)^2^] where P=(Fo^2^+2Fc^2^)/3'
_refine_ls_weighting_scheme calc
_refine_ls_wR_factor_gt 0.1008
_refine_ls_wR_factor_ref 0.1122
_reflns_Friedel_coverage 0.000
_reflns_number_gt 8685
_reflns_number_total 12239
_reflns_threshold_expression 'I > 2\s(I)'
_cod_data_source_file c6dt03005j2.cif
_cod_data_source_block compound6
_cod_depositor_comments 'Adding full bibliography for 7040629--7040640.cif.'
_cod_database_code 7040632
_shelx_shelxl_version_number 2014/7
_shelx_space_group_comment
; 
The symmetry employed for this shelxl refinement is uniquely defined 
by the following loop, which should always be used as a source of 
symmetry information in preference to the above space-group names. 
They are only intended as comments. 
;
_shelx_estimated_absorpt_t_min 0.449
_shelx_estimated_absorpt_t_max 0.535

loop_
_space_group_symop_operation_xyz
'x, y, z'
'-x, -y, -z'

loop_
_atom_site_label
_atom_site_type_symbol
_atom_site_fract_x
_atom_site_fract_y
_atom_site_fract_z
_atom_site_U_iso_or_equiv
_atom_site_adp_type
_atom_site_occupancy
_atom_site_site_symmetry_order
_atom_site_calc_flag
_atom_site_refinement_flags_posn
_atom_site_refinement_flags_adp
C1 C -0.1047(7) -0.0010(5) 0.3099(5) 0.034(2) Uani 1 1 d . .
C2 C -0.1582(7) 0.0040(5) 0.2499(5) 0.032(2) Uani 1 1 d . .
C3 C -0.0758(8) -0.0243(5) 0.1951(5) 0.038(2) Uani 1 1 d . .
C4 C 0.0325(7) -0.0488(5) 0.2196(5) 0.036(2) Uani 1 1 d . .
C5 C 0.0152(7) -0.0342(5) 0.2918(5) 0.035(2) Uani 1 1 d . .
C6 C -0.1653(9) 0.0188(6) 0.3811(5) 0.050(3) Uani 1 1 d . .
H6A H -0.1099 0.0056 0.4141 0.075 Uiso 1 1 calc R U
H6B H -0.2382 -0.0157 0.3924 0.075 Uiso 1 1 calc R U
H6C H -0.1874 0.0794 0.3833 0.075 Uiso 1 1 calc R U
C7 C -0.2885(7) 0.0248(5) 0.2478(6) 0.047(3) Uani 1 1 d . .
H7A H -0.3348 -0.0281 0.2505 0.071 Uiso 1 1 calc R U
H7B H -0.2963 0.0556 0.2047 0.071 Uiso 1 1 calc R U
H7C H -0.3195 0.0606 0.2867 0.071 Uiso 1 1 calc R U
C8 C -0.1002(9) -0.0331(5) 0.1227(5) 0.052(3) Uani 1 1 d . .
H8A H -0.0278 -0.0554 0.0943 0.078 Uiso 1 1 calc R U
H8B H -0.1213 0.0228 0.1044 0.078 Uiso 1 1 calc R U
H8C H -0.1673 -0.0724 0.1221 0.078 Uiso 1 1 calc R U
C9 C 0.1402(8) -0.0945(6) 0.1820(6) 0.053(3) Uani 1 1 d . .
H9A H 0.1353 -0.1554 0.1942 0.079 Uiso 1 1 calc R U
H9B H 0.2142 -0.0711 0.1950 0.079 Uiso 1 1 calc R U
H9C H 0.1413 -0.0867 0.1325 0.079 Uiso 1 1 calc R U
C10 C 0.1031(8) -0.0646(5) 0.3371(5) 0.046(3) Uani 1 1 d . .
H10A H 0.0741 -0.0487 0.3845 0.069 Uiso 1 1 calc R U
H10B H 0.1818 -0.0384 0.3218 0.069 Uiso 1 1 calc R U
H10C H 0.1114 -0.1268 0.3347 0.069 Uiso 1 1 calc R U
C11 C 0.0499(7) 0.3011(5) 0.2167(4) 0.0281(19) Uani 1 1 d . .
C12 C -0.0444(7) 0.2887(4) 0.2725(4) 0.0266(19) Uani 1 1 d . .
C13 C -0.1458(7) 0.2567(5) 0.2467(4) 0.0278(19) Uani 1 1 d . .
C14 C -0.1127(8) 0.2469(4) 0.1742(5) 0.030(2) Uani 1 1 d . .
C15 C 0.0062(7) 0.2755(5) 0.1575(4) 0.0265(19) Uani 1 1 d . .
C16 C 0.1696(7) 0.3432(5) 0.2188(4) 0.035(2) Uani 1 1 d . .
H16A H 0.2350 0.3061 0.1976 0.052 Uiso 1 1 calc R U
H16B H 0.1794 0.3530 0.2666 0.052 Uiso 1 1 calc R U
H16C H 0.1721 0.3979 0.1935 0.052 Uiso 1 1 calc R U
C17 C -0.0447(8) 0.3131(5) 0.3459(4) 0.035(2) Uani 1 1 d . .
H17A H -0.1073 0.3564 0.3584 0.053 Uiso 1 1 calc R U
H17B H 0.0343 0.3361 0.3511 0.053 Uiso 1 1 calc R U
H17C H -0.0611 0.2626 0.3759 0.053 Uiso 1 1 calc R U
C18 C -0.2677(7) 0.2432(5) 0.2889(5) 0.035(2) Uani 1 1 d . .
H18A H -0.2598 0.2038 0.3274 0.052 Uiso 1 1 calc R U
H18B H -0.3226 0.2191 0.2602 0.052 Uiso 1 1 calc R U
H18C H -0.3000 0.2979 0.3067 0.052 Uiso 1 1 calc R U
C19 C -0.1942(9) 0.2192(6) 0.1253(5) 0.048(3) Uani 1 1 d . .
H19A H -0.2666 0.1930 0.1511 0.073 Uiso 1 1 calc R U
H19B H -0.1518 0.1776 0.0939 0.073 Uiso 1 1 calc R U
H19C H -0.2176 0.2688 0.0990 0.073 Uiso 1 1 calc R U
C20 C 0.0736(8) 0.2898(5) 0.0854(4) 0.039(2) Uani 1 1 d . .
H20A H 0.0587 0.3482 0.0697 0.058 Uiso 1 1 calc R U
H20B H 0.0452 0.2493 0.0544 0.058 Uiso 1 1 calc R U
H20C H 0.1603 0.2812 0.0858 0.058 Uiso 1 1 calc R U
C21 C 0.1810(7) 0.0916(5) 0.0647(4) 0.034(2) Uani 1 1 d . .
H21A H 0.2335 0.1329 0.0370 0.051 Uiso 1 1 calc R U
H21B H 0.0988 0.0974 0.0537 0.051 Uiso 1 1 calc R U
H21C H 0.2113 0.0337 0.0546 0.051 Uiso 1 1 calc R U
C22 C 0.1803(7) 0.1082(4) 0.1396(4) 0.0263(18) Uani 1 1 d . .
C23 C 0.2823(7) 0.1212(5) 0.1661(4) 0.0258(18) Uani 1 1 d . .
C24 C 0.2901(7) 0.1327(5) 0.2408(4) 0.0289(19) Uani 1 1 d . .
C25 C 0.1900(7) 0.1496(5) 0.2870(4) 0.0253(18) Uani 1 1 d . .
C26 C 0.4004(7) 0.1250(5) 0.1182(4) 0.0300(19) Uani 1 1 d . .
C27 C 0.4661(7) 0.0513(5) 0.0982(4) 0.033(2) Uani 1 1 d . .
H27 H 0.4382 -0.0028 0.1160 0.039 Uiso 1 1 calc R U
C28 C 0.5733(8) 0.0574(6) 0.0517(5) 0.045(2) Uani 1 1 d . .
H28 H 0.6167 0.0068 0.0379 0.054 Uiso 1 1 calc R U
C29 C 0.6173(8) 0.1348(6) 0.0254(5) 0.045(2) Uani 1 1 d . .
H29 H 0.6912 0.1375 -0.0051 0.054 Uiso 1 1 calc R U
C30 C 0.5535(7) 0.2081(6) 0.0437(5) 0.038(2) Uani 1 1 d . .
H30 H 0.5822 0.2617 0.0252 0.046 Uiso 1 1 calc R U
C31 C 0.4445(7) 0.2032(5) 0.0904(5) 0.035(2) Uani 1 1 d . .
H31 H 0.4007 0.2540 0.1031 0.042 Uiso 1 1 calc R U
C32 C 0.4174(7) 0.1257(6) 0.2574(5) 0.043(2) Uani 1 1 d . .
H32A H 0.4663 0.1717 0.2335 0.065 Uiso 1 1 calc R U
H32B H 0.4524 0.0705 0.2424 0.065 Uiso 1 1 calc R U
H32C H 0.4160 0.1303 0.3070 0.065 Uiso 1 1 calc R U
C33 C 0.1977(6) 0.1738(5) 0.3591(4) 0.0217(17) Uani 1 1 d . .
C34 C 0.2775(8) 0.2361(6) 0.3763(5) 0.042(2) Uani 1 1 d . .
H34 H 0.3342 0.2615 0.3413 0.051 Uiso 1 1 calc R U
C35 C 0.2742(9) 0.2601(7) 0.4425(5) 0.053(3) Uani 1 1 d . .
H35 H 0.3296 0.3016 0.4528 0.063 Uiso 1 1 calc R U
C36 C 0.1928(10) 0.2258(7) 0.4948(5) 0.056(3) Uani 1 1 d . .
H36 H 0.1918 0.2443 0.5404 0.067 Uiso 1 1 calc R U
C37 C 0.1119(9) 0.1644(6) 0.4811(5) 0.051(3) Uani 1 1 d . .
H37 H 0.0557 0.1403 0.5171 0.061 Uiso 1 1 calc R U
C38 C 0.1149(8) 0.1381(5) 0.4125(5) 0.037(2) Uani 1 1 d . .
H38 H 0.0603 0.0960 0.4025 0.044 Uiso 1 1 calc R U
C39 C 0.5957(7) 0.4695(4) 0.3086(5) 0.0270(19) Uani 1 1 d . .
C40 C 0.6162(8) 0.4517(5) 0.2389(5) 0.034(2) Uani 1 1 d . .
C41 C 0.7383(8) 0.4748(5) 0.2131(4) 0.031(2) Uani 1 1 d . .
C42 C 0.7922(7) 0.5076(4) 0.2681(5) 0.032(2) Uani 1 1 d . .
C43 C 0.7029(7) 0.5048(5) 0.3280(4) 0.0270(19) Uani 1 1 d . .
C44 C 0.4806(8) 0.4413(5) 0.3571(5) 0.044(2) Uani 1 1 d . .
H44A H 0.4098 0.4697 0.3427 0.066 Uiso 1 1 calc R U
H44B H 0.4873 0.4569 0.4043 0.066 Uiso 1 1 calc R U
H44C H 0.4718 0.3793 0.3550 0.066 Uiso 1 1 calc R U
C45 C 0.5341(9) 0.4049(5) 0.2007(5) 0.051(3) Uani 1 1 d . .
H45A H 0.5234 0.3466 0.2196 0.076 Uiso 1 1 calc R U
H45B H 0.5691 0.4029 0.1521 0.076 Uiso 1 1 calc R U
H45C H 0.4557 0.4341 0.2051 0.076 Uiso 1 1 calc R U
C46 C 0.8052(9) 0.4656(5) 0.1420(5) 0.052(3) Uani 1 1 d . .
H46A H 0.8676 0.4214 0.1422 0.078 Uiso 1 1 calc R U
H46B H 0.8430 0.5200 0.1261 0.078 Uiso 1 1 calc R U
H46C H 0.7487 0.4495 0.1111 0.078 Uiso 1 1 calc R U
C47 C 0.9216(7) 0.5307(5) 0.2649(6) 0.046(3) Uani 1 1 d . .
H47A H 0.9703 0.4787 0.2673 0.069 Uiso 1 1 calc R U
H47B H 0.9309 0.5669 0.3036 0.069 Uiso 1 1 calc R U
H47C H 0.9487 0.5616 0.2217 0.069 Uiso 1 1 calc R U
C48 C 0.7231(8) 0.5274(5) 0.3979(5) 0.045(3) Uani 1 1 d . .
H48A H 0.8005 0.5034 0.4070 0.068 Uiso 1 1 calc R U
H48B H 0.6578 0.5042 0.4316 0.068 Uiso 1 1 calc R U
H48C H 0.7244 0.5896 0.4013 0.068 Uiso 1 1 calc R U
C49 C 0.7726(8) 0.7533(5) 0.1809(5) 0.039(2) Uani 1 1 d . .
C50 C 0.7743(7) 0.7604(5) 0.2516(5) 0.034(2) Uani 1 1 d . .
C51 C 0.6598(7) 0.7906(5) 0.2824(4) 0.0292(19) Uani 1 1 d . .
C52 C 0.5867(7) 0.8016(5) 0.2307(4) 0.0274(19) Uani 1 1 d . .
C53 C 0.6570(8) 0.7788(5) 0.1679(5) 0.036(2) Uani 1 1 d . .
C54 C 0.8775(9) 0.7285(6) 0.1290(6) 0.067(3) Uani 1 1 d . .
H54A H 0.8482 0.7001 0.0909 0.100 Uiso 1 1 calc R U
H54B H 0.9307 0.6896 0.1504 0.100 Uiso 1 1 calc R U
H54C H 0.9224 0.7797 0.1116 0.100 Uiso 1 1 calc R U
C55 C 0.8826(9) 0.7528(6) 0.2889(6) 0.058(3) Uani 1 1 d . .
H55A H 0.8999 0.8085 0.3064 0.086 Uiso 1 1 calc R U
H55B H 0.9527 0.7331 0.2572 0.086 Uiso 1 1 calc R U
H55C H 0.8656 0.7117 0.3273 0.086 Uiso 1 1 calc R U
C56 C 0.6261(9) 0.8134(5) 0.3561(5) 0.047(3) Uani 1 1 d . .
H56A H 0.6407 0.7643 0.3855 0.070 Uiso 1 1 calc R U
H56B H 0.5405 0.8295 0.3647 0.070 Uiso 1 1 calc R U
H56C H 0.6752 0.8615 0.3663 0.070 Uiso 1 1 calc R U
C57 C 0.4648(8) 0.8427(5) 0.2377(5) 0.044(3) Uani 1 1 d . .
H57A H 0.4289 0.8423 0.2862 0.066 Uiso 1 1 calc R U
H57B H 0.4131 0.8112 0.2112 0.066 Uiso 1 1 calc R U
H57C H 0.4725 0.9018 0.2203 0.066 Uiso 1 1 calc R U
C58 C 0.6160(12) 0.7936(6) 0.0994(5) 0.066(3) Uani 1 1 d . .
H58A H 0.6355 0.8520 0.0830 0.099 Uiso 1 1 calc R U
H58B H 0.5285 0.7854 0.1040 0.099 Uiso 1 1 calc R U
H58C H 0.6570 0.7531 0.0664 0.099 Uiso 1 1 calc R U
C59 C 0.5671(7) 0.5869(5) 0.0737(4) 0.035(2) Uani 1 1 d . .
H59A H 0.5740 0.5254 0.0660 0.052 Uiso 1 1 calc R U
H59B H 0.6462 0.6133 0.0604 0.052 Uiso 1 1 calc R U
H59C H 0.5093 0.6120 0.0460 0.052 Uiso 1 1 calc R U
C60 C 0.5239(7) 0.6020(5) 0.1485(4) 0.0274(19) Uani 1 1 d . .
C61 C 0.4050(7) 0.6102(5) 0.1726(4) 0.0258(18) Uani 1 1 d . .
C62 C 0.3526(7) 0.6227(5) 0.2470(4) 0.0288(19) Uani 1 1 d . .
C63 C 0.4192(7) 0.6452(5) 0.2951(4) 0.0253(18) Uani 1 1 d . .
C64 C 0.3142(7) 0.6075(5) 0.1239(4) 0.0277(19) Uani 1 1 d . .
C65 C 0.2560(7) 0.6809(5) 0.1059(5) 0.035(2) Uani 1 1 d . .
H65 H 0.2734 0.7333 0.1254 0.042 Uiso 1 1 calc R U
C66 C 0.1741(8) 0.6806(6) 0.0608(5) 0.042(2) Uani 1 1 d . .
H66 H 0.1385 0.7326 0.0479 0.051 Uiso 1 1 calc R U
C67 C 0.1433(8) 0.6052(6) 0.0340(5) 0.043(2) Uani 1 1 d . .
H67 H 0.0824 0.6042 0.0052 0.052 Uiso 1 1 calc R U
C68 C 0.2019(8) 0.5308(6) 0.0496(5) 0.048(3) Uani 1 1 d . .
H68 H 0.1846 0.4789 0.0294 0.058 Uiso 1 1 calc R U
C69 C 0.2861(7) 0.5320(5) 0.0949(4) 0.033(2) Uani 1 1 d . .
H69 H 0.3249 0.4804 0.1060 0.040 Uiso 1 1 calc R U
C70 C 0.2167(7) 0.6072(6) 0.2643(5) 0.041(2) Uani 1 1 d . .
H70A H 0.1944 0.6015 0.3142 0.061 Uiso 1 1 calc R U
H70B H 0.1962 0.5547 0.2428 0.061 Uiso 1 1 calc R U
H70C H 0.1725 0.6554 0.2471 0.061 Uiso 1 1 calc R U
C71 C 0.3688(7) 0.6715(5) 0.3646(4) 0.031(2) Uani 1 1 d . .
C72 C 0.4217(8) 0.6473(5) 0.4202(5) 0.037(2) Uani 1 1 d . .
H72 H 0.4894 0.6098 0.4136 0.044 Uiso 1 1 calc R U
C73 C 0.3804(9) 0.6756(6) 0.4868(5) 0.048(3) Uani 1 1 d . .
H73 H 0.4184 0.6568 0.5246 0.058 Uiso 1 1 calc R U
C74 C 0.2837(10) 0.7311(6) 0.4960(5) 0.055(3) Uani 1 1 d . .
H74 H 0.2529 0.7497 0.5408 0.066 Uiso 1 1 calc R U
C75 C 0.2313(9) 0.7599(6) 0.4409(5) 0.052(3) Uani 1 1 d . .
H75 H 0.1676 0.8008 0.4470 0.063 Uiso 1 1 calc R U
C76 C 0.2716(7) 0.7293(5) 0.3777(4) 0.035(2) Uani 1 1 d . .
H76 H 0.2321 0.7479 0.3404 0.042 Uiso 1 1 calc R U
C77 C 0.0943(10) 0.4581(7) 0.4613(6) 0.060(3) Uani 1 1 d . .
H77 H 0.1598 0.4301 0.4342 0.072 Uiso 1 1 calc R U
C78 C -0.0006(10) 0.4105(6) 0.4980(6) 0.058(3) Uani 1 1 d . .
H78 H -0.0010 0.3500 0.4969 0.069 Uiso 1 1 calc R U
C79 C -0.0914(10) 0.4545(6) 0.5350(5) 0.056(3) Uani 1 1 d . .
H79 H -0.1566 0.4234 0.5598 0.067 Uiso 1 1 calc R U
C80 C 0.5065(12) 0.0852(7) 0.4873(7) 0.073(4) Uani 1 1 d . .
H80 H 0.5118 0.1450 0.4788 0.088 Uiso 1 1 calc R U
C81 C 0.4217(13) 0.0391(9) 0.4605(7) 0.082(4) Uani 1 1 d . .
H81 H 0.3684 0.0663 0.4334 0.099 Uiso 1 1 calc R U
C82 C 0.4160(11) -0.0456(8) 0.4735(7) 0.082(4) Uani 1 1 d . .
H82 H 0.3578 -0.0784 0.4554 0.098 Uiso 1 1 calc R U
U1 U 0.01880(2) 0.12688(2) 0.23264(2) 0.02029(9) Uani 1 1 d . .
U2 U 0.62441(2) 0.62809(2) 0.24339(2) 0.02262(10) Uani 1 1 d . .

loop_
_atom_site_aniso_label
_atom_site_aniso_U_11
_atom_site_aniso_U_22
_atom_site_aniso_U_33
_atom_site_aniso_U_23
_atom_site_aniso_U_13
_atom_site_aniso_U_12
C1 0.021(4) 0.020(4) 0.059(7) 0.009(4) -0.002(4) -0.004(3)
C2 0.023(4) 0.015(4) 0.057(6) 0.004(4) -0.008(4) -0.006(3)
C3 0.042(5) 0.013(4) 0.059(7) 0.007(4) -0.011(5) -0.005(4)
C4 0.025(5) 0.010(4) 0.074(8) -0.005(4) -0.009(4) 0.002(3)
C5 0.034(5) 0.011(4) 0.060(7) 0.003(4) -0.015(5) 0.002(3)
C6 0.050(6) 0.036(5) 0.062(7) 0.017(5) -0.006(5) -0.005(4)
C7 0.024(5) 0.024(5) 0.094(9) 0.006(5) -0.006(5) -0.008(4)
C8 0.066(7) 0.025(5) 0.073(8) -0.007(5) -0.031(6) -0.015(4)
C9 0.045(6) 0.035(5) 0.074(8) -0.003(5) 0.006(5) 0.019(4)
C10 0.048(6) 0.020(4) 0.072(8) 0.022(5) -0.024(5) 0.003(4)
C11 0.033(5) 0.018(4) 0.032(5) 0.008(4) -0.003(4) 0.003(3)
C12 0.040(5) 0.015(4) 0.028(5) 0.004(3) -0.014(4) 0.004(3)
C13 0.025(4) 0.020(4) 0.039(6) 0.006(4) -0.011(4) 0.009(3)
C14 0.043(5) 0.010(4) 0.042(6) 0.007(4) -0.022(4) -0.008(3)
C15 0.047(5) 0.018(4) 0.015(4) -0.002(3) -0.004(4) 0.012(4)
C16 0.045(5) 0.022(4) 0.035(6) 0.009(4) 0.000(4) -0.006(4)
C17 0.042(5) 0.028(5) 0.036(6) -0.006(4) -0.004(4) 0.002(4)
C18 0.027(5) 0.029(5) 0.048(6) 0.004(4) -0.005(4) 0.002(4)
C19 0.064(7) 0.040(5) 0.049(7) 0.006(5) -0.036(5) 0.002(5)
C20 0.057(6) 0.030(5) 0.027(5) 0.010(4) -0.004(4) 0.009(4)
C21 0.034(5) 0.036(5) 0.031(5) -0.007(4) 0.000(4) 0.002(4)
C22 0.029(4) 0.016(4) 0.034(5) 0.004(4) -0.005(4) 0.001(3)
C23 0.022(4) 0.026(4) 0.030(5) 0.004(4) -0.008(4) 0.004(3)
C24 0.031(5) 0.031(5) 0.028(5) -0.002(4) -0.014(4) -0.003(4)
C25 0.021(4) 0.019(4) 0.035(5) 0.001(4) 0.000(4) 0.002(3)
C26 0.027(4) 0.037(5) 0.027(5) 0.000(4) -0.008(4) 0.000(4)
C27 0.033(5) 0.023(4) 0.042(6) -0.004(4) -0.003(4) 0.008(4)
C28 0.044(6) 0.037(5) 0.053(7) -0.007(5) -0.009(5) 0.011(4)
C29 0.036(5) 0.069(7) 0.029(6) -0.008(5) -0.003(4) -0.008(5)
C30 0.032(5) 0.039(5) 0.044(6) 0.005(4) -0.008(4) -0.005(4)
C31 0.029(5) 0.038(5) 0.042(6) 0.001(4) -0.013(4) 0.000(4)
C32 0.018(4) 0.077(7) 0.033(6) -0.005(5) -0.001(4) 0.004(4)
C33 0.023(4) 0.023(4) 0.019(4) 0.000(3) -0.003(3) 0.010(3)
C34 0.052(6) 0.049(6) 0.026(5) -0.012(4) -0.008(4) 0.000(5)
C35 0.061(7) 0.062(7) 0.041(7) -0.016(5) -0.021(6) -0.002(5)
C36 0.069(8) 0.072(8) 0.029(6) -0.006(6) -0.010(5) 0.009(6)
C37 0.054(6) 0.060(7) 0.035(6) 0.011(5) 0.002(5) 0.029(5)
C38 0.041(5) 0.034(5) 0.036(6) 0.000(4) -0.008(4) 0.012(4)
C39 0.030(5) 0.012(4) 0.040(6) 0.003(4) -0.008(4) 0.000(3)
C40 0.041(5) 0.014(4) 0.051(6) 0.002(4) -0.023(5) 0.003(4)
C41 0.039(5) 0.015(4) 0.035(5) 0.006(4) 0.002(4) 0.010(4)
C42 0.026(4) 0.012(4) 0.061(7) 0.002(4) -0.021(4) 0.002(3)
C43 0.018(4) 0.023(4) 0.040(5) 0.007(4) -0.007(4) 0.006(3)
C44 0.046(6) 0.029(5) 0.056(7) 0.016(5) -0.005(5) -0.004(4)
C45 0.068(7) 0.021(5) 0.074(8) 0.002(5) -0.044(6) -0.003(4)
C46 0.065(7) 0.024(5) 0.064(8) -0.004(5) -0.001(6) 0.011(4)
C47 0.026(5) 0.023(4) 0.089(8) 0.005(5) -0.007(5) 0.000(4)
C48 0.051(6) 0.031(5) 0.060(7) 0.004(5) -0.029(5) 0.004(4)
C49 0.036(5) 0.021(4) 0.055(7) -0.001(4) 0.007(4) 0.005(4)
C50 0.035(5) 0.022(4) 0.049(6) 0.001(4) -0.018(4) -0.003(4)
C51 0.027(5) 0.023(4) 0.037(5) 0.007(4) -0.001(4) -0.006(3)
C52 0.032(5) 0.017(4) 0.033(5) 0.012(4) -0.005(4) -0.007(3)
C53 0.057(6) 0.022(4) 0.029(5) 0.004(4) -0.007(4) -0.010(4)
C54 0.060(7) 0.041(6) 0.085(9) 0.009(6) 0.038(6) -0.011(5)
C55 0.050(6) 0.037(5) 0.095(9) -0.009(6) -0.040(6) 0.003(5)
C56 0.078(7) 0.027(5) 0.037(6) -0.002(4) -0.011(5) -0.017(5)
C57 0.041(5) 0.015(4) 0.078(8) 0.009(5) -0.016(5) 0.000(4)
C58 0.133(11) 0.038(6) 0.033(6) 0.011(5) -0.031(7) -0.006(6)
C59 0.031(5) 0.033(5) 0.038(6) -0.003(4) -0.003(4) 0.010(4)
C60 0.040(5) 0.016(4) 0.026(5) -0.003(3) -0.005(4) -0.003(3)
C61 0.027(4) 0.021(4) 0.030(5) 0.000(4) -0.007(4) -0.003(3)
C62 0.025(4) 0.017(4) 0.040(6) -0.002(4) 0.009(4) -0.004(3)
C63 0.030(4) 0.024(4) 0.021(5) 0.002(3) 0.001(4) 0.005(3)
C64 0.030(5) 0.027(4) 0.025(5) 0.003(4) -0.004(4) 0.002(3)
C65 0.034(5) 0.028(5) 0.043(6) -0.004(4) -0.009(4) 0.003(4)
C66 0.035(5) 0.048(6) 0.044(6) 0.008(5) -0.010(5) 0.010(4)
C67 0.029(5) 0.064(7) 0.037(6) 0.013(5) -0.008(4) -0.002(5)
C68 0.050(6) 0.047(6) 0.051(7) -0.001(5) -0.013(5) -0.014(5)
C69 0.036(5) 0.029(5) 0.037(6) 0.011(4) -0.012(4) -0.001(4)
C70 0.036(5) 0.052(6) 0.034(6) 0.003(5) -0.002(4) -0.020(4)
C71 0.042(5) 0.018(4) 0.033(5) 0.008(4) -0.007(4) -0.006(4)
C72 0.038(5) 0.029(5) 0.044(6) 0.002(4) -0.004(4) 0.005(4)
C73 0.068(7) 0.043(6) 0.036(6) 0.000(5) -0.018(5) -0.005(5)
C74 0.080(8) 0.043(6) 0.036(6) 0.001(5) 0.008(5) 0.002(5)
C75 0.060(7) 0.051(6) 0.043(7) -0.010(5) 0.000(5) 0.020(5)
C76 0.039(5) 0.038(5) 0.026(5) 0.001(4) 0.001(4) 0.011(4)
C77 0.067(7) 0.065(7) 0.048(7) -0.022(6) -0.004(6) -0.003(6)
C78 0.076(8) 0.033(5) 0.066(8) -0.001(5) -0.018(6) -0.004(5)
C79 0.080(8) 0.044(6) 0.046(7) 0.003(5) -0.014(6) -0.014(6)
C80 0.078(9) 0.040(6) 0.099(11) 0.000(7) -0.005(8) 0.021(6)
C81 0.104(11) 0.076(9) 0.069(10) 0.009(7) -0.024(8) 0.032(8)
C82 0.064(8) 0.069(9) 0.108(12) -0.011(8) 0.003(8) -0.001(7)
U1 0.02122(17) 0.01380(15) 0.02666(19) 0.00174(13) -0.00665(13) 0.00047(11)
U2 0.02352(18) 0.01438(16) 0.0295(2) 0.00305(13) -0.00295(14) 0.00008(12)

loop_
_atom_type_symbol
_atom_type_description
_atom_type_scat_dispersion_real
_atom_type_scat_dispersion_imag
_atom_type_scat_source
C C 0.0033 0.0016 'International Tables Vol C Tables 4.2.6.8 and 6.1.1.4'
H H 0.0000 0.0000 'International Tables Vol C Tables 4.2.6.8 and 6.1.1.4'
U U -9.6767 9.6646 'International Tables Vol C Tables 4.2.6.8 and 6.1.1.4'

loop_
_geom_angle_atom_site_label_1
_geom_angle_atom_site_label_2
_geom_angle_atom_site_label_3
_geom_angle
_geom_angle_site_symmetry_1
_geom_angle_site_symmetry_3
C2 C1 C5 107.6(8) . .
C2 C1 C6 126.1(8) . .
C5 C1 C6 126.2(8) . .
C2 C1 U1 75.8(5) . .
C5 C1 U1 75.2(5) . .
C6 C1 U1 118.5(5) . .
C3 C2 C1 109.1(7) . .
C3 C2 C7 125.7(8) . .
C1 C2 C7 124.7(9) . .
C3 C2 U1 75.8(5) . .
C1 C2 U1 74.7(4) . .
C7 C2 U1 122.5(5) . .
C2 C3 C4 108.8(8) . .
C2 C3 C8 125.7(8) . .
C4 C3 C8 125.4(9) . .
C2 C3 U1 75.1(5) . .
C4 C3 U1 75.4(4) . .
C8 C3 U1 119.1(5) . .
C3 C4 C5 107.2(8) . .
C3 C4 C9 128.2(9) . .
C5 C4 C9 123.9(8) . .
C3 C4 U1 75.0(4) . .
C5 C4 U1 74.3(4) . .
C9 C4 U1 123.5(6) . .
C4 C5 C1 107.3(7) . .
C4 C5 C10 122.4(8) . .
C1 C5 C10 129.5(9) . .
C4 C5 U1 75.7(5) . .
C1 C5 U1 74.6(4) . .
C10 C5 U1 123.6(5) . .
C1 C6 H6A 109.5 . .
C1 C6 H6B 109.5 . .
H6A C6 H6B 109.5 . .
C1 C6 H6C 109.5 . .
H6A C6 H6C 109.5 . .
H6B C6 H6C 109.5 . .
C2 C7 H7A 109.5 . .
C2 C7 H7B 109.5 . .
H7A C7 H7B 109.5 . .
C2 C7 H7C 109.5 . .
H7A C7 H7C 109.5 . .
H7B C7 H7C 109.5 . .
C3 C8 H8A 109.5 . .
C3 C8 H8B 109.5 . .
H8A C8 H8B 109.5 . .
C3 C8 H8C 109.5 . .
H8A C8 H8C 109.5 . .
H8B C8 H8C 109.5 . .
C4 C9 H9A 109.5 . .
C4 C9 H9B 109.5 . .
H9A C9 H9B 109.5 . .
C4 C9 H9C 109.5 . .
H9A C9 H9C 109.5 . .
H9B C9 H9C 109.5 . .
C5 C10 H10A 109.5 . .
C5 C10 H10B 109.5 . .
H10A C10 H10B 109.5 . .
C5 C10 H10C 109.5 . .
H10A C10 H10C 109.5 . .
H10B C10 H10C 109.5 . .
C15 C11 C12 107.0(7) . .
C15 C11 C16 125.7(8) . .
C12 C11 C16 126.9(7) . .
C15 C11 U1 74.5(4) . .
C12 C11 U1 73.7(4) . .
C16 C11 U1 122.6(5) . .
C13 C12 C11 108.4(7) . .
C13 C12 C17 124.2(8) . .
C11 C12 C17 127.1(7) . .
C13 C12 U1 74.7(4) . .
C11 C12 U1 76.4(4) . .
C17 C12 U1 119.9(5) . .
C12 C13 C14 107.6(7) . .
C12 C13 C18 124.4(8) . .
C14 C13 C18 127.8(7) . .
C12 C13 U1 75.3(4) . .
C14 C13 U1 74.4(4) . .
C18 C13 U1 120.0(5) . .
C15 C14 C13 106.9(6) . .
C15 C14 C19 126.9(8) . .
C13 C14 C19 126.0(8) . .
C15 C14 U1 76.3(4) . .
C13 C14 U1 75.0(4) . .
C19 C14 U1 118.8(5) . .
C14 C15 C11 110.1(7) . .
C14 C15 C20 125.9(7) . .
C11 C15 C20 123.4(8) . .
C14 C15 U1 73.9(4) . .
C11 C15 U1 76.0(4) . .
C20 C15 U1 123.8(5) . .
C11 C16 H16A 109.5 . .
C11 C16 H16B 109.5 . .
H16A C16 H16B 109.5 . .
C11 C16 H16C 109.5 . .
H16A C16 H16C 109.5 . .
H16B C16 H16C 109.5 . .
C12 C17 H17A 109.5 . .
C12 C17 H17B 109.5 . .
H17A C17 H17B 109.5 . .
C12 C17 H17C 109.5 . .
H17A C17 H17C 109.5 . .
H17B C17 H17C 109.5 . .
C13 C18 H18A 109.5 . .
C13 C18 H18B 109.5 . .
H18A C18 H18B 109.5 . .
C13 C18 H18C 109.5 . .
H18A C18 H18C 109.5 . .
H18B C18 H18C 109.5 . .
C14 C19 H19A 109.5 . .
C14 C19 H19B 109.5 . .
H19A C19 H19B 109.5 . .
C14 C19 H19C 109.5 . .
H19A C19 H19C 109.5 . .
H19B C19 H19C 109.5 . .
C15 C20 H20A 109.5 . .
C15 C20 H20B 109.5 . .
H20A C20 H20B 109.5 . .
C15 C20 H20C 109.5 . .
H20A C20 H20C 109.5 . .
H20B C20 H20C 109.5 . .
C22 C21 H21A 109.5 . .
C22 C21 H21B 109.5 . .
H21A C21 H21B 109.5 . .
C22 C21 H21C 109.5 . .
H21A C21 H21C 109.5 . .
H21B C21 H21C 109.5 . .
C23 C22 C21 122.2(7) . .
C23 C22 U1 105.6(6) . .
C21 C22 U1 132.1(5) . .
C22 C23 C24 125.6(7) . .
C22 C23 C26 118.7(7) . .
C24 C23 C26 115.7(6) . .
C22 C23 U1 49.3(4) . .
C24 C23 U1 76.6(4) . .
C26 C23 U1 166.4(5) . .
C25 C24 C23 121.4(7) . .
C25 C24 C32 125.2(7) . .
C23 C24 C32 113.4(7) . .
C24 C25 C33 122.2(7) . .
C24 C25 U1 107.8(6) . .
C33 C25 U1 129.9(5) . .
C31 C26 C27 118.1(8) . .
C31 C26 C23 120.2(7) . .
C27 C26 C23 121.6(7) . .
C26 C27 C28 119.9(8) . .
C26 C27 H27 120.1 . .
C28 C27 H27 120.1 . .
C29 C28 C27 121.7(9) . .
C29 C28 H28 119.2 . .
C27 C28 H28 119.2 . .
C30 C29 C28 119.5(9) . .
C30 C29 H29 120.2 . .
C28 C29 H29 120.2 . .
C29 C30 C31 119.6(9) . .
C29 C30 H30 120.2 . .
C31 C30 H30 120.2 . .
C26 C31 C30 121.2(8) . .
C26 C31 H31 119.4 . .
C30 C31 H31 119.4 . .
C24 C32 H32A 109.5 . .
C24 C32 H32B 109.5 . .
H32A C32 H32B 109.5 . .
C24 C32 H32C 109.5 . .
H32A C32 H32C 109.5 . .
H32B C32 H32C 109.5 . .
C38 C33 C34 117.7(7) . .
C38 C33 C25 118.6(7) . .
C34 C33 C25 123.5(7) . .
C35 C34 C33 120.8(9) . .
C35 C34 H34 119.6 . .
C33 C34 H34 119.6 . .
C34 C35 C36 121.7(10) . .
C34 C35 H35 119.2 . .
C36 C35 H35 119.2 . .
C35 C36 C37 120.3(9) . .
C35 C36 H36 119.9 . .
C37 C36 H36 119.9 . .
C36 C37 C38 118.8(10) . .
C36 C37 H37 120.6 . .
C38 C37 H37 120.6 . .
C33 C38 C37 120.8(9) . .
C33 C38 H38 119.6 . .
C37 C38 H38 119.6 . .
C40 C39 C43 109.2(7) . .
C40 C39 C44 123.1(7) . .
C43 C39 C44 127.1(8) . .
C40 C39 U2 75.5(5) . .
C43 C39 U2 73.8(4) . .
C44 C39 U2 124.3(5) . .
C39 C40 C41 107.6(7) . .
C39 C40 C45 126.2(9) . .
C41 C40 C45 125.5(9) . .
C39 C40 U2 75.5(4) . .
C41 C40 U2 73.8(4) . .
C45 C40 U2 123.8(5) . .
C42 C41 C40 108.5(8) . .
C42 C41 C46 123.0(8) . .
C40 C41 C46 128.5(8) . .
C42 C41 U2 74.6(4) . .
C40 C41 U2 76.0(4) . .
C46 C41 U2 117.0(5) . .
C41 C42 C43 107.3(7) . .
C41 C42 C47 125.7(9) . .
C43 C42 C47 126.7(8) . .
C41 C42 U2 75.3(4) . .
C43 C42 U2 75.2(4) . .
C47 C42 U2 120.6(5) . .
C42 C43 C39 107.4(7) . .
C42 C43 C48 125.3(7) . .
C39 C43 C48 127.0(8) . .
C42 C43 U2 74.6(4) . .
C39 C43 U2 76.1(4) . .
C48 C43 U2 119.4(5) . .
C39 C44 H44A 109.5 . .
C39 C44 H44B 109.5 . .
H44A C44 H44B 109.5 . .
C39 C44 H44C 109.5 . .
H44A C44 H44C 109.5 . .
H44B C44 H44C 109.5 . .
C40 C45 H45A 109.5 . .
C40 C45 H45B 109.5 . .
H45A C45 H45B 109.5 . .
C40 C45 H45C 109.5 . .
H45A C45 H45C 109.5 . .
H45B C45 H45C 109.5 . .
C41 C46 H46A 109.5 . .
C41 C46 H46B 109.5 . .
H46A C46 H46B 109.5 . .
C41 C46 H46C 109.5 . .
H46A C46 H46C 109.5 . .
H46B C46 H46C 109.5 . .
C42 C47 H47A 109.5 . .
C42 C47 H47B 109.5 . .
H47A C47 H47B 109.5 . .
C42 C47 H47C 109.5 . .
H47A C47 H47C 109.5 . .
H47B C47 H47C 109.5 . .
C43 C48 H48A 109.5 . .
C43 C48 H48B 109.5 . .
H48A C48 H48B 109.5 . .
C43 C48 H48C 109.5 . .
H48A C48 H48C 109.5 . .
H48B C48 H48C 109.5 . .
C50 C49 C53 107.5(8) . .
C50 C49 C54 125.6(9) . .
C53 C49 C54 126.7(10) . .
C50 C49 U2 74.0(5) . .
C53 C49 U2 76.2(5) . .
C54 C49 U2 118.8(6) . .
C49 C50 C51 108.4(7) . .
C49 C50 C55 127.3(9) . .
C51 C50 C55 123.5(9) . .
C49 C50 U2 76.2(5) . .
C51 C50 U2 75.8(5) . .
C55 C50 U2 122.2(6) . .
C52 C51 C50 108.0(8) . .
C52 C51 C56 126.0(8) . .
C50 C51 C56 125.8(8) . .
C52 C51 U2 76.4(4) . .
C50 C51 U2 74.0(5) . .
C56 C51 U2 119.5(5) . .
C51 C52 C53 107.4(7) . .
C51 C52 C57 126.7(8) . .
C53 C52 C57 125.2(8) . .
C51 C52 U2 74.0(4) . .
C53 C52 U2 75.2(5) . .
C57 C52 U2 123.9(5) . .
C49 C53 C52 108.7(8) . .
C49 C53 C58 127.7(9) . .
C52 C53 C58 123.1(9) . .
C49 C53 U2 74.2(5) . .
C52 C53 U2 75.1(5) . .
C58 C53 U2 124.0(6) . .
C49 C54 H54A 109.5 . .
C49 C54 H54B 109.5 . .
H54A C54 H54B 109.5 . .
C49 C54 H54C 109.5 . .
H54A C54 H54C 109.5 . .
H54B C54 H54C 109.5 . .
C50 C55 H55A 109.5 . .
C50 C55 H55B 109.5 . .
H55A C55 H55B 109.5 . .
C50 C55 H55C 109.5 . .
H55A C55 H55C 109.5 . .
H55B C55 H55C 109.5 . .
C51 C56 H56A 109.5 . .
C51 C56 H56B 109.5 . .
H56A C56 H56B 109.5 . .
C51 C56 H56C 109.5 . .
H56A C56 H56C 109.5 . .
H56B C56 H56C 109.5 . .
C52 C57 H57A 109.5 . .
C52 C57 H57B 109.5 . .
H57A C57 H57B 109.5 . .
C52 C57 H57C 109.5 . .
H57A C57 H57C 109.5 . .
H57B C57 H57C 109.5 . .
C53 C58 H58A 109.5 . .
C53 C58 H58B 109.5 . .
H58A C58 H58B 109.5 . .
C53 C58 H58C 109.5 . .
H58A C58 H58C 109.5 . .
H58B C58 H58C 109.5 . .
C60 C59 H59A 109.5 . .
C60 C59 H59B 109.5 . .
H59A C59 H59B 109.5 . .
C60 C59 H59C 109.5 . .
H59A C59 H59C 109.5 . .
H59B C59 H59C 109.5 . .
C61 C60 C59 121.2(7) . .
C61 C60 U2 105.2(6) . .
C59 C60 U2 133.3(6) . .
C60 C61 C64 119.7(8) . .
C60 C61 C62 125.2(7) . .
C64 C61 C62 115.1(7) . .
C60 C61 U2 49.2(4) . .
C64 C61 U2 167.6(6) . .
C62 C61 U2 76.2(4) . .
C63 C62 C61 123.2(7) . .
C63 C62 C70 121.8(8) . .
C61 C62 C70 115.0(7) . .
C63 C62 U2 49.2(4) . .
C61 C62 U2 74.9(4) . .
C70 C62 U2 166.4(6) . .
C62 C63 C71 124.4(7) . .
C62 C63 U2 105.5(5) . .
C71 C63 U2 130.1(5) . .
C65 C64 C69 117.5(7) . .
C65 C64 C61 120.8(7) . .
C69 C64 C61 121.7(7) . .
C66 C65 C64 122.1(8) . .
C66 C65 H65 119.0 . .
C64 C65 H65 119.0 . .
C65 C66 C67 120.2(8) . .
C65 C66 H66 119.9 . .
C67 C66 H66 119.9 . .
C66 C67 C68 119.1(8) . .
C66 C67 H67 120.4 . .
C68 C67 H67 120.4 . .
C67 C68 C69 120.1(9) . .
C67 C68 H68 120.0 . .
C69 C68 H68 120.0 . .
C64 C69 C68 120.8(8) . .
C64 C69 H69 119.6 . .
C68 C69 H69 119.6 . .
C62 C70 H70A 109.5 . .
C62 C70 H70B 109.5 . .
H70A C70 H70B 109.5 . .
C62 C70 H70C 109.5 . .
H70A C70 H70C 109.5 . .
H70B C70 H70C 109.5 . .
C72 C71 C76 115.5(8) . .
C72 C71 C63 121.3(8) . .
C76 C71 C63 122.8(7) . .
C71 C72 C73 122.8(8) . .
C71 C72 H72 118.6 . .
C73 C72 H72 118.6 . .
C74 C73 C72 118.5(9) . .
C74 C73 H73 120.8 . .
C72 C73 H73 120.8 . .
C75 C74 C73 120.4(9) . .
C75 C74 H74 119.8 . .
C73 C74 H74 119.8 . .
C76 C75 C74 119.3(9) . .
C76 C75 H75 120.3 . .
C74 C75 H75 120.3 . .
C75 C76 C71 123.3(8) . .
C75 C76 H76 118.4 . .
C71 C76 H76 118.4 . .
C79 C77 C78 119.3(10) 2_566 .
C79 C77 H77 120.4 2_566 .
C78 C77 H77 120.4 . .
C79 C78 C77 117.2(10) . .
C79 C78 H78 121.4 . .
C77 C78 H78 121.4 . .
C78 C79 C77 123.5(11) . 2_566
C78 C79 H79 118.2 . .
C77 C79 H79 118.2 2_566 .
C81 C80 C82 120.7(11) . 2_656
C81 C80 H80 119.7 . .
C82 C80 H80 119.7 2_656 .
C82 C81 C80 118.5(12) . .
C82 C81 H81 120.8 . .
C80 C81 H81 120.8 . .
C81 C82 C80 120.8(12) . 2_656
C81 C82 H82 119.6 . .
C80 C82 H82 119.6 2_656 .
C25 U1 C22 78.4(3) . .
C25 U1 C14 127.1(2) . .
C22 U1 C14 99.2(3) . .
C25 U1 C13 114.1(2) . .
C22 U1 C13 126.8(3) . .
C14 U1 C13 30.6(3) . .
C25 U1 C12 84.4(2) . .
C22 U1 C12 118.5(2) . .
C14 U1 C12 49.9(2) . .
C13 U1 C12 30.0(2) . .
C25 U1 C15 102.2(3) . .
C22 U1 C15 77.9(2) . .
C14 U1 C15 29.7(2) . .
C13 U1 C15 49.2(2) . .
C12 U1 C15 48.9(2) . .
C25 U1 C1 104.4(3) . .
C22 U1 C1 126.1(3) . .
C14 U1 C1 117.6(3) . .
C13 U1 C1 101.7(3) . .
C12 U1 C1 115.3(3) . .
C15 U1 C1 147.2(2) . .
C25 U1 C5 85.8(2) . .
C22 U1 C5 99.6(3) . .
C14 U1 C5 144.9(2) . .
C13 U1 C5 131.5(3) . .
C12 U1 C5 137.6(3) . .
C15 U1 C5 170.9(2) . .
C1 U1 C5 30.2(2) . .
C25 U1 C2 132.9(3) . .
C22 U1 C2 116.6(3) . .
C14 U1 C2 96.0(2) . .
C13 U1 C2 92.7(3) . .
C12 U1 C2 118.1(3) . .
C15 U1 C2 124.2(2) . .
C1 U1 C2 29.5(2) . .
C5 U1 C2 49.0(2) . .
C25 U1 C11 77.6(2) . .
C22 U1 C11 88.6(2) . .
C14 U1 C11 49.5(2) . .
C13 U1 C11 49.5(2) . .
C12 U1 C11 29.9(2) . .
C15 U1 C11 29.4(2) . .
C1 U1 C11 145.2(3) . .
C5 U1 C11 159.6(3) . .
C2 U1 C11 141.8(2) . .
C25 U1 C3 129.6(2) . .
C22 U1 C3 87.5(3) . .
C14 U1 C3 102.8(2) . .
C13 U1 C3 113.0(3) . .
C12 U1 C3 142.5(3) . .
C15 U1 C3 121.9(3) . .
C1 U1 C3 48.7(3) . .
C5 U1 C3 49.0(3) . .
C2 U1 C3 29.1(3) . .
C11 U1 C3 150.8(3) . .
C25 U1 C4 100.1(2) . .
C22 U1 C4 76.9(3) . .
C14 U1 C4 131.3(2) . .
C13 U1 C4 140.9(2) . .
C12 U1 C4 164.6(3) . .
C15 U1 C4 142.0(3) . .
C1 U1 C4 49.4(3) . .
C5 U1 C4 30.0(3) . .
C2 U1 C4 48.7(2) . .
C11 U1 C4 165.4(3) . .
C3 U1 C4 29.6(2) . .
C60 U2 C63 79.5(3) . .
C60 U2 C50 124.9(3) . .
C63 U2 C50 117.1(3) . .
C60 U2 C51 120.9(2) . .
C63 U2 C51 86.9(2) . .
C50 U2 C51 30.2(2) . .
C60 U2 C49 96.5(3) . .
C63 U2 C49 126.5(3) . .
C50 U2 C49 29.9(3) . .
C51 U2 C49 49.5(3) . .
C60 U2 C42 115.2(3) . .
C63 U2 C42 130.0(3) . .
C50 U2 C42 93.9(3) . .
C51 U2 C42 117.2(2) . .
C49 U2 C42 100.2(3) . .
C60 U2 C43 125.2(3) . .
C63 U2 C43 101.1(3) . .
C50 U2 C43 103.8(3) . .
C51 U2 C43 113.7(3) . .
C49 U2 C43 122.4(3) . .
C42 U2 C43 30.3(2) . .
C60 U2 C41 85.2(3) . .
C63 U2 C41 125.3(3) . .
C50 U2 C41 114.8(3) . .
C51 U2 C41 143.5(2) . .
C49 U2 C41 107.2(3) . .
C42 U2 C41 30.1(2) . .
C43 U2 C41 49.5(3) . .
C60 U2 C52 91.5(2) . .
C63 U2 C52 77.2(2) . .
C50 U2 C52 49.3(2) . .
C51 U2 C52 29.6(2) . .
C49 U2 C52 49.3(2) . .
C42 U2 C52 143.2(2) . .
C43 U2 C52 142.7(2) . .
C41 U2 C52 155.8(3) . .
C60 U2 C53 77.4(3) . .
C63 U2 C53 100.3(3) . .
C50 U2 C53 49.0(3) . .
C51 U2 C53 48.9(3) . .
C49 U2 C53 29.7(3) . .
C42 U2 C53 129.0(3) . .
C43 U2 C53 151.4(2) . .
C41 U2 C53 127.0(3) . .
C52 U2 C53 29.7(2) . .
C60 U2 C39 98.9(3) . .
C63 U2 C39 82.1(2) . .
C50 U2 C39 133.7(2) . .
C51 U2 C39 135.8(3) . .
C49 U2 C39 149.7(2) . .
C42 U2 C39 49.5(2) . .
C43 U2 C39 30.1(2) . .
C41 U2 C39 48.9(3) . .
C52 U2 C39 154.8(3) . .
C53 U2 C39 175.1(2) . .
C60 U2 C40 75.9(2) . .
C63 U2 C40 95.2(3) . .
C50 U2 C40 143.1(2) . .
C51 U2 C40 163.1(3) . .
C49 U2 C40 136.1(3) . .
C42 U2 C40 49.8(2) . .
C43 U2 C40 49.4(2) . .
C41 U2 C40 30.1(3) . .
C52 U2 C40 166.4(2) . .
C53 U2 C40 146.0(3) . .
C39 U2 C40 29.1(2) . .

loop_
_geom_bond_atom_site_label_1
_geom_bond_atom_site_label_2
_geom_bond_distance
_geom_bond_site_symmetry_2
C1 C2 1.402(12) .
C1 C5 1.433(11) .
C1 C6 1.504(13) .
C1 U1 2.747(9) .
C2 C3 1.391(12) .
C2 C7 1.498(11) .
C2 U1 2.761(8) .
C3 C4 1.417(11) .
C3 C8 1.500(13) .
C3 U1 2.769(8) .
C4 C5 1.430(13) .
C4 C9 1.502(11) .
C4 U1 2.774(8) .
C5 C10 1.491(11) .
C5 U1 2.755(8) .
C6 H6A 0.9800 .
C6 H6B 0.9800 .
C6 H6C 0.9800 .
C7 H7A 0.9800 .
C7 H7B 0.9800 .
C7 H7C 0.9800 .
C8 H8A 0.9800 .
C8 H8B 0.9800 .
C8 H8C 0.9800 .
C9 H9A 0.9800 .
C9 H9B 0.9800 .
C9 H9C 0.9800 .
C10 H10A 0.9800 .
C10 H10B 0.9800 .
C10 H10C 0.9800 .
C11 C15 1.400(11) .
C11 C12 1.419(11) .
C11 C16 1.508(11) .
C11 U1 2.764(8) .
C12 C13 1.412(10) .
C12 C17 1.504(11) .
C12 U1 2.729(8) .
C13 C14 1.433(12) .
C13 C18 1.504(11) .
C13 U1 2.722(7) .
C14 C15 1.400(11) .
C14 C19 1.496(11) .
C14 U1 2.714(8) .
C15 C20 1.520(11) .
C15 U1 2.745(8) .
C16 H16A 0.9800 .
C16 H16B 0.9800 .
C16 H16C 0.9800 .
C17 H17A 0.9800 .
C17 H17B 0.9800 .
C17 H17C 0.9800 .
C18 H18A 0.9800 .
C18 H18B 0.9800 .
C18 H18C 0.9800 .
C19 H19A 0.9800 .
C19 H19B 0.9800 .
C19 H19C 0.9800 .
C20 H20A 0.9800 .
C20 H20B 0.9800 .
C20 H20C 0.9800 .
C21 C22 1.503(11) .
C21 H21A 0.9800 .
C21 H21B 0.9800 .
C21 H21C 0.9800 .
C22 C23 1.344(10) .
C22 U1 2.399(9) .
C23 C24 1.503(11) .
C23 C26 1.508(11) .
C23 U1 3.048(8) .
C24 C25 1.363(11) .
C24 C32 1.510(11) .
C25 C33 1.494(11) .
C25 U1 2.365(8) .
C26 C31 1.396(12) .
C26 C27 1.396(11) .
C27 C28 1.401(13) .
C27 H27 0.9500 .
C28 C29 1.376(13) .
C28 H28 0.9500 .
C29 C30 1.374(12) .
C29 H29 0.9500 .
C30 C31 1.417(12) .
C30 H30 0.9500 .
C31 H31 0.9500 .
C32 H32A 0.9800 .
C32 H32B 0.9800 .
C32 H32C 0.9800 .
C33 C38 1.406(12) .
C33 C34 1.413(11) .
C34 C35 1.360(12) .
C34 H34 0.9500 .
C35 C36 1.375(14) .
C35 H35 0.9500 .
C36 C37 1.388(14) .
C36 H36 0.9500 .
C37 C38 1.419(12) .
C37 H37 0.9500 .
C38 H38 0.9500 .
C39 C40 1.393(12) .
C39 C43 1.434(10) .
C39 C44 1.549(12) .
C39 U2 2.773(8) .
C40 C41 1.435(12) .
C40 C45 1.483(11) .
C40 U2 2.774(8) .
C41 C42 1.425(11) .
C41 C46 1.497(12) .
C41 U2 2.745(8) .
C42 C43 1.430(12) .
C42 C47 1.490(11) .
C42 U2 2.736(7) .
C43 C48 1.480(12) .
C43 U2 2.744(8) .
C44 H44A 0.9800 .
C44 H44B 0.9800 .
C44 H44C 0.9800 .
C45 H45A 0.9800 .
C45 H45B 0.9800 .
C45 H45C 0.9800 .
C46 H46A 0.9800 .
C46 H46B 0.9800 .
C46 H46C 0.9800 .
C47 H47A 0.9800 .
C47 H47B 0.9800 .
C47 H47C 0.9800 .
C48 H48A 0.9800 .
C48 H48B 0.9800 .
C48 H48C 0.9800 .
C49 C50 1.403(13) .
C49 C53 1.408(12) .
C49 C54 1.493(13) .
C49 U2 2.736(9) .
C50 C51 1.417(12) .
C50 C55 1.511(11) .
C50 U2 2.708(8) .
C51 C52 1.405(11) .
C51 C56 1.495(12) .
C51 U2 2.731(8) .
C52 C53 1.416(12) .
C52 C57 1.492(11) .
C52 U2 2.760(8) .
C53 C58 1.501(12) .
C53 U2 2.761(9) .
C54 H54A 0.9800 .
C54 H54B 0.9800 .
C54 H54C 0.9800 .
C55 H55A 0.9800 .
C55 H55B 0.9800 .
C55 H55C 0.9800 .
C56 H56A 0.9800 .
C56 H56B 0.9800 .
C56 H56C 0.9800 .
C57 H57A 0.9800 .
C57 H57B 0.9800 .
C57 H57C 0.9800 .
C58 H58A 0.9800 .
C58 H58B 0.9800 .
C58 H58C 0.9800 .
C59 C60 1.504(11) .
C59 H59A 0.9800 .
C59 H59B 0.9800 .
C59 H59C 0.9800 .
C60 C61 1.352(11) .
C60 U2 2.367(8) .
C61 C64 1.499(11) .
C61 C62 1.512(11) .
C61 U2 3.018(8) .
C62 C63 1.345(11) .
C62 C70 1.531(11) .
C62 U2 3.037(9) .
C63 C71 1.470(11) .
C63 U2 2.387(8) .
C64 C65 1.381(10) .
C64 C69 1.387(11) .
C65 C66 1.369(11) .
C65 H65 0.9500 .
C66 C67 1.374(12) .
C66 H66 0.9500 .
C67 C68 1.382(12) .
C67 H67 0.9500 .
C68 C69 1.391(11) .
C68 H68 0.9500 .
C69 H69 0.9500 .
C70 H70A 0.9800 .
C70 H70B 0.9800 .
C70 H70C 0.9800 .
C71 C72 1.364(11) .
C71 C76 1.407(11) .
C72 C73 1.405(12) .
C72 H72 0.9500 .
C73 C74 1.376(13) .
C73 H73 0.9500 .
C74 C75 1.373(13) .
C74 H74 0.9500 .
C75 C76 1.357(12) .
C75 H75 0.9500 .
C76 H76 0.9500 .
C77 C79 1.375(14) 2_566
C77 C78 1.406(15) .
C77 H77 0.9500 .
C78 C79 1.353(15) .
C78 H78 0.9500 .
C79 C77 1.375(14) 2_566
C79 H79 0.9500 .
C80 C81 1.374(17) .
C80 C82 1.377(16) 2_656
C80 H80 0.9500 .
C81 C82 1.347(16) .
C81 H81 0.9500 .
C82 C80 1.377(16) 2_656
C82 H82 0.9500 .
